data_4338076
loop_
_publ_author_name
'Batke, Sonja'
'Sietzen, Malte'
'Wadepohl, Hubert'
'Ballmann, Joachim'

_publ_section_title
;
 A Tripodal Benzylene-Linked Trisamidophosphine Ligand Scaffold: Synthesis
 and Coordination Chemistry with Group(IV) Metals.
;
_journal_issue 8
_journal_name_full 'Inorganic chemistry'
_journal_page_first 4144
_journal_page_last 4153
_journal_paper_doi 10.1021/ic500163c
_journal_volume 53
_journal_year 2014
_chemical_formula_moiety 'C31 H45 F3 Hf N3 O3 P S Si3'
_chemical_formula_sum 'C31 H45 F3 Hf N3 O3 P S Si3'
_chemical_formula_weight 890.49
_chemical_properties_physical air-sensitive
_space_group_crystal_system monoclinic
_space_group_IT_number 14
_space_group_name_Hall '-P 2yn'
_space_group_name_H-M_alt 'P 1 21/n 1'
_symmetry_cell_setting monoclinic
_symmetry_Int_Tables_number 14
_symmetry_space_group_name_Hall '-P 2yn'
_symmetry_space_group_name_H-M 'P 1 21/n 1'
_atom_sites_solution_hydrogens geom
_atom_sites_solution_primary iterative
_atom_sites_solution_secondary difmap
_audit_block_code ba_sb6
_audit_creation_date
;
'Mon Sep 23 14:46:55 2013'
;
_audit_update_record 'Mon Sep 23 17:20:45 CEST 2013'
_cell_angle_alpha 90
_cell_angle_beta 105.836(5)
_cell_angle_gamma 90
_cell_formula_units_Z 8
_cell_length_a 18.1196(8)
_cell_length_b 21.4503(11)
_cell_length_c 19.9812(11)
_cell_measurement_reflns_used 9505
_cell_measurement_temperature 110(1)
_cell_measurement_theta_max 70.6540
_cell_measurement_theta_min 4.4550
_cell_volume 7471.4(7)
_computing_cell_refinement
;
CrysAlisPro, Agilent Technologies,
Version 1.171.36.28 (release 01-02-2013 CrysAlis171 .NET)
(compiled Feb  1 2013,16:14:44)
;
_computing_data_collection
;
CrysAlisPro, Agilent Technologies,
Version 1.171.36.28 (release 01-02-2013 CrysAlis171 .NET)
(compiled Feb  1 2013,16:14:44)
;
_computing_data_reduction
;
CrysAlisPro, Agilent Technologies,
Version 1.171.36.28 (release 01-02-2013 CrysAlis171 .NET)
(compiled Feb  1 2013,16:14:44)
;
_computing_molecular_graphics
;
O. V. Dolomanov, L. J. Bourhis, R. J. Gildea, J. A. K. Howard and H. Puschmann,
OLEX2: a complete structure solution, refinement and analysis program.
J. Appl. Cryst. (2009). 42, 339-341.
;
_computing_publication_material 'encif (Wadepohl, 2009-13); encifer 1.4 (CCDC, 2011)'
_computing_structure_refinement
;
SHELX, G.M. Sheldrick, Acta Cryst.
(2008). A64, 112-122
;
_computing_structure_solution 'SUPERFLIP (Palatinus, 2007-2009)'
_diffrn_ambient_temperature 110(1)
_diffrn_detector 'CCD plate'
_diffrn_detector_area_resol_mean 7.9621
_diffrn_detector_type 'Agilent EOS'
_diffrn_measured_fraction_theta_full 1.000
_diffrn_measured_fraction_theta_max 0.995
_diffrn_measurement_details
;
  1 omega  -24.00   29.00   1.0000    3.0000
omega____ theta____ kappa____ phi______ frames
    -        0.0000   38.0000  -60.0000 53

  2 omega   32.00   72.00   1.0000    3.0000
omega____ theta____ kappa____ phi______ frames
    -        0.0000   38.0000  -60.0000 40

  3 omega  -69.00   17.00   1.0000   10.0000
omega____ theta____ kappa____ phi______ frames
    -       -3.5000  -64.0000  150.0000 86

  4 omega    3.00   42.00   1.0000   10.0000
omega____ theta____ kappa____ phi______ frames
    -       34.0000   80.0000 -177.9534 39

  5 omega   26.00  112.00   1.0000   10.0000
omega____ theta____ kappa____ phi______ frames
    -       42.0000   77.0000 -134.2085 86

  6 omega   17.00  110.00   1.0000   10.0000
omega____ theta____ kappa____ phi______ frames
    -       42.0000   69.0000  -37.3395 93

  7 omega   23.00   92.00   1.0000   10.0000
omega____ theta____ kappa____ phi______ frames
    -       62.0000  -79.0000  -28.3701 69

  8 omega   38.00  118.00   1.0000   10.0000
omega____ theta____ kappa____ phi______ frames
    -       62.0000   73.0000   89.2573 80

  9 omega   45.00   87.00   1.0000   10.0000
omega____ theta____ kappa____ phi______ frames
    -       62.0000   60.0000 -175.5159 42

 10 omega   72.00  118.00   1.0000   10.0000
omega____ theta____ kappa____ phi______ frames
    -       78.0000   59.0000   10.3973 46

 11 omega   59.00   87.00   1.0000   10.0000
omega____ theta____ kappa____ phi______ frames
    -       78.0000  -80.0000   69.5744 28

 12 omega   47.00   82.00   1.0000   20.0000
omega____ theta____ kappa____ phi______ frames
    -       82.0000  -80.0000 -141.2611 35

 13 omega   58.00   83.00   1.0000   20.0000
omega____ theta____ kappa____ phi______ frames
    -       82.0000  -80.0000  125.9817 25

 14 omega   14.00   49.00   1.0000   20.0000
omega____ theta____ kappa____ phi______ frames
    -       82.0000  -80.0000  125.9817 35

 15 omega   71.00  102.00   1.0000   20.0000
omega____ theta____ kappa____ phi______ frames
    -      108.0000  -80.0000 -158.2912 31

 16 omega   70.00  127.00   1.0000   20.0000
omega____ theta____ kappa____ phi______ frames
    -      108.0000  -80.0000  134.3336 57

 17 omega   72.00  109.00   1.0000   20.0000
omega____ theta____ kappa____ phi______ frames
    -      108.0000  -80.0000 -129.6194 37

 18 omega   38.00   68.00   1.0000   20.0000
omega____ theta____ kappa____ phi______ frames
    -      108.0000  -80.0000  134.3336 30

 19 omega   36.00   84.00   1.0000   20.0000
omega____ theta____ kappa____ phi______ frames
    -      108.0000  -38.0000  -60.0000 48

 20 omega   61.00  101.00   1.0000   20.0000
omega____ theta____ kappa____ phi______ frames
    -      108.0000  -80.0000  -80.7414 40

 21 omega   37.00   69.00   1.0000   20.0000
omega____ theta____ kappa____ phi______ frames
    -      108.0000  -80.0000 -129.6194 32

 22 omega   36.00   92.00   1.0000   20.0000
omega____ theta____ kappa____ phi______ frames
    -      108.0000  -38.0000  120.0000 56

 23 omega   38.00  107.00   1.0000   20.0000
omega____ theta____ kappa____ phi______ frames
    -      108.0000  -80.0000   36.1061 69

 24 omega   74.00  175.00   1.0000   20.0000
omega____ theta____ kappa____ phi______ frames
    -      108.0000   25.0000  -90.0000 101

 25 omega   36.00   91.00   1.0000   20.0000
omega____ theta____ kappa____ phi______ frames
    -      108.0000  -38.0000 -150.0000 55

 26 omega   50.00  105.00   1.0000   20.0000
omega____ theta____ kappa____ phi______ frames
    -      108.0000  -80.0000  -49.8986 55

 27 omega   47.00   94.00   1.0000   20.0000
omega____ theta____ kappa____ phi______ frames
    -      108.0000  -25.0000  -30.0000 47

 28 omega   41.00   90.00   1.0000   20.0000
omega____ theta____ kappa____ phi______ frames
    -      108.0000  -38.0000   30.0000 49

 29 omega   45.00   90.00   1.0000   20.0000
omega____ theta____ kappa____ phi______ frames
    -      108.0000  -25.0000 -120.0000 45

 30 omega   80.00  108.00   1.0000   20.0000
omega____ theta____ kappa____ phi______ frames
    -      108.0000  -80.0000  -21.8854 28

 31 omega   74.00  178.00   1.0000   20.0000
omega____ theta____ kappa____ phi______ frames
    -      108.0000   25.0000 -180.0000 104

 32 omega   78.00  117.00   1.0000   20.0000
omega____ theta____ kappa____ phi______ frames
    -      108.0000  -80.0000   73.8269 39

 33 omega   -5.00   47.00   1.0000    3.0000
omega____ theta____ kappa____ phi______ frames
    -       26.0000   79.0000   63.4135 52

 34 omega   18.00   46.00   1.0000   10.0000
omega____ theta____ kappa____ phi______ frames
    -       50.0000   80.0000   57.9676 28

 35 omega   48.00  143.00   1.0000   10.0000
omega____ theta____ kappa____ phi______ frames
    -       74.0000   70.0000  116.4831 95

 36 omega   44.00  144.00   1.0000   10.0000
omega____ theta____ kappa____ phi______ frames
    -       74.0000   77.0000  -50.9907 100

 37 omega   50.00  147.00   1.0000   10.0000
omega____ theta____ kappa____ phi______ frames
    -       78.0000   73.0000 -164.1431 97

 38 omega   52.00  147.00   1.0000   10.0000
omega____ theta____ kappa____ phi______ frames
    -       78.0000   70.0000   32.4101 95

 39 omega   50.00  148.00   1.0000   10.0000
omega____ theta____ kappa____ phi______ frames
    -       78.0000   74.0000 -104.2485 98

 40 omega   53.00  152.00   1.0000   20.0000
omega____ theta____ kappa____ phi______ frames
    -       82.0000   75.0000 -129.8321 99

 41 omega   57.00  156.00   1.0000   20.0000
omega____ theta____ kappa____ phi______ frames
    -       86.0000   75.0000   -6.7485 99

 42 omega   56.00  156.00   1.0000   20.0000
omega____ theta____ kappa____ phi______ frames
    -       86.0000   77.0000  126.7903 100

 43 omega   64.00  164.00   1.0000   20.0000
omega____ theta____ kappa____ phi______ frames
    -       94.0000   77.0000   87.4743 100

 44 omega   68.00  168.00   1.0000   20.0000
omega____ theta____ kappa____ phi______ frames
    -       98.0000   77.0000  -86.3688 100

 45 omega   79.00  169.00   1.0000   20.0000
omega____ theta____ kappa____ phi______ frames
    -      102.0000   64.0000  -53.2928 90

 46 omega   38.00  104.00   1.0000   20.0000
omega____ theta____ kappa____ phi______ frames
    -      108.0000  -50.0000   30.0000 66

 47 omega   78.00  178.00   1.0000   20.0000
omega____ theta____ kappa____ phi______ frames
    -      108.0000   77.0000 -180.0000 100

 48 omega   36.00   93.00   1.0000   20.0000
omega____ theta____ kappa____ phi______ frames
    -      108.0000  -38.0000  150.0000 57

 49 omega   78.00  178.00   1.0000   20.0000
omega____ theta____ kappa____ phi______ frames
    -      108.0000   77.0000   30.0000 100

 50 omega   36.00  178.00   1.0000   20.0000
omega____ theta____ kappa____ phi______ frames
    -      108.0000   12.0000   90.0000 142

 51 omega  -70.00   30.00   1.0000    3.0000
omega____ theta____ kappa____ phi______ frames
    -        0.0000  -77.0000  -90.0000 100

 52 omega   19.00   49.00   1.0000   10.0000
omega____ theta____ kappa____ phi______ frames
    -       50.0000   78.0000 -130.6001 30

 53 omega   18.00   46.00   1.0000   10.0000
omega____ theta____ kappa____ phi______ frames
    -       50.0000   80.0000  -66.7028 28

 54 omega   19.00   47.00   1.0000   10.0000
omega____ theta____ kappa____ phi______ frames
    -       50.0000   79.0000  123.0187 28

 55 omega   18.00   46.00   1.0000   10.0000
omega____ theta____ kappa____ phi______ frames
    -       50.0000   80.0000   11.9346 28

 56 omega   19.00   49.00   1.0000   10.0000
omega____ theta____ kappa____ phi______ frames
    -       50.0000   78.0000 -168.3150 30

 57 omega  -13.00   90.00   1.0000   10.0000
omega____ theta____ kappa____ phi______ frames
    -       58.0000  -80.0000 -166.1662 103

 58 omega   53.00  152.00   1.0000   20.0000
omega____ theta____ kappa____ phi______ frames
    -       82.0000   76.0000   62.7372 99

 59 omega   55.00   80.00   1.0000   20.0000
omega____ theta____ kappa____ phi______ frames
    -       82.0000   71.0000  -25.7709 25

 60 omega   70.00  168.00   1.0000   20.0000
omega____ theta____ kappa____ phi______ frames
    -       98.0000   74.0000 -125.0596 98

 61 omega   78.00  178.00   1.0000   20.0000
omega____ theta____ kappa____ phi______ frames
    -      108.0000   77.0000    0.0000 100

 62 omega   78.00  178.00   1.0000   20.0000
omega____ theta____ kappa____ phi______ frames
    -      108.0000   77.0000   90.0000 100

 63 omega   78.00  178.00   1.0000   20.0000
omega____ theta____ kappa____ phi______ frames
    -      108.0000   77.0000  150.0000 100

 64 omega   78.00  178.00   1.0000   20.0000
omega____ theta____ kappa____ phi______ frames
    -      108.0000   77.0000  -30.0000 100

 65 omega   37.00  140.00   1.0000   20.0000
omega____ theta____ kappa____ phi______ frames
    -      108.0000  -80.0000  -80.7414 103

;
_diffrn_measurement_device '\k-geometry diffractometer'
_diffrn_measurement_device_type 'Agilent SuperNova, Dual, Cu at zero, Eos'
_diffrn_measurement_method '\w scans'
_diffrn_measurement_specimen_support 'polyimid foil'
_diffrn_orient_matrix_UB_11 0.0420620000
_diffrn_orient_matrix_UB_12 0.0625495000
_diffrn_orient_matrix_UB_13 0.0199106000
_diffrn_orient_matrix_UB_21 0.0287047000
_diffrn_orient_matrix_UB_22 -0.0032616000
_diffrn_orient_matrix_UB_23 -0.0657537000
_diffrn_orient_matrix_UB_31 -0.0721522000
_diffrn_orient_matrix_UB_32 0.0352269000
_diffrn_orient_matrix_UB_33 -0.0412614000
_diffrn_radiation_monochromator mirror
_diffrn_radiation_probe x-ray
_diffrn_radiation_type 'Cu K\a'
_diffrn_radiation_wavelength 1.5418
_diffrn_reflns_av_R_equivalents 0.180
_diffrn_reflns_av_unetI/netI 0.0760
_diffrn_reflns_Laue_measured_fraction_full 1.000
_diffrn_reflns_Laue_measured_fraction_max 0.995
_diffrn_reflns_limit_h_max 21
_diffrn_reflns_limit_h_min -22
_diffrn_reflns_limit_k_max 26
_diffrn_reflns_limit_k_min -26
_diffrn_reflns_limit_l_max 24
_diffrn_reflns_limit_l_min -24
_diffrn_reflns_number 187891
_diffrn_reflns_point_group_measured_fraction_full 1.000
_diffrn_reflns_point_group_measured_fraction_max 0.995
_diffrn_reflns_theta_full 67.684
_diffrn_reflns_theta_max 71.070
_diffrn_reflns_theta_min 3.575
_diffrn_source 'microfocus X-Ray tube'
_diffrn_source_type 'Agilent SuperNova (Cu) X-ray Source'
_exptl_absorpt_coefficient_mu 7.442
_exptl_absorpt_correction_T_max 1.00000
_exptl_absorpt_correction_T_min 0.41325
_exptl_absorpt_correction_type multi-scan
_exptl_absorpt_process_details
;
CrysAlisPro, Agilent Technologies,
Version 1.171.36.28 (release 01-02-2013 CrysAlis171 .NET)
(compiled Feb  1 2013,16:14:44)
Empirical absorption correction using spherical harmonics,
 implemented in SCALE3 ABSPACK scaling algorithm.
;
_exptl_crystal_colour colourless
_exptl_crystal_density_diffrn 1.583
_exptl_crystal_description needle
_exptl_crystal_F_000 3584
_exptl_crystal_size_max 0.2324
_exptl_crystal_size_mid 0.0423
_exptl_crystal_size_min 0.0226
_refine_diff_density_max 3.169
_refine_diff_density_min -2.248
_refine_diff_density_rms 0.195
_refine_ls_extinction_method none
_refine_ls_goodness_of_fit_ref 1.079
_refine_ls_hydrogen_treatment constr
_refine_ls_matrix_type full
_refine_ls_number_parameters 848
_refine_ls_number_reflns 24733
_refine_ls_number_restraints 0
_refine_ls_restrained_S_all 1.079
_refine_ls_R_factor_all 0.1058
_refine_ls_R_factor_gt 0.0783
_refine_ls_shift/su_max 0.001
_refine_ls_shift/su_mean 0.000
_refine_ls_structure_factor_coef Fsqd
_refine_ls_weighting_details 'w=1/[\s^2^(Fo^2^)+(0.1055P)^2^+8.4490P] where P=(Fo^2^+2Fc^2^)/3'
_refine_ls_weighting_scheme calc
_refine_ls_wR_factor_gt 0.1783
_refine_ls_wR_factor_ref 0.1907
_reflns_Friedel_coverage 0.000
_reflns_number_gt 18969
_reflns_number_total 24733
_reflns_threshold_expression 'I > 2\s(I)'
_cod_data_source_file ic500163c_si_001.cif
_cod_data_source_block ba_sb6_5
_cod_depositor_comments 'Adding full bibliography for 4338072--4338082.cif.'
_cod_original_cell_volume 7471.3(7)
_cod_original_sg_symbol_H-M 'P 21/n'
_cod_database_code 4338076
_audit_block_refno 1851
_audit_block_usercomment 'SB42, needle, colourless'
_shelxl_version_number 2013-4
_shelx_space_group_comment
;
The symmetry employed for this shelxl refinement is uniquely defined
by the following loop, which should always be used as a source of
symmetry information in preference to the above space-group names.
They are only intended as comments.
;
_shelx_estimated_absorpt_t_max 0.850
_shelx_estimated_absorpt_t_min 0.277
_olex2_refinement_description
;
1. Fixed Uiso
 At 1.2 times of:
  All C(H) groups, All C(H,H) groups
 At 1.5 times of:
  All C(H,H,H) groups
2.a Secondary CH2 refined with riding coordinates:
 C4(H4A,H4B), C8(H8A,H8B), C10(H10A,H10B), C27(H27A,H27B), C32(H32A,H32B),
 C51(H51A,H51B)
2.b Aromatic/amide H refined with riding coordinates:
 C2(H2), C6(H6), C9(H9), C11(H11), C19(H19), C23(H23), C24(H24), C25(H25),
 C31(H31), C39(H39), C40(H40), C47(H47), C48(H48), C49(H49), C50(H50), C56(H56),
  C57(H57), C61(H61), C65(H65), C66(H66), C68(H68), C69(H69), C777(H777),
 C888(H888)
2.c Idealised Me refined as rotating group:
 C5(H5A,H5B,H5C), C12(H12A,H12B,H12C), C432(H43A,H43B,H43C), C20(H20A,H20B,
 H20C), C22(H22A,H22B,H22C), C30(H30A,H30B,H30C), C34(H34A,H34B,H34C), C36(H36A,
 H36B,H36C), C37(H37A,H37B,H37C), C44(H44A,H44B,H44C), C52(H52A,H52B,H52C),
 C53(H53A,H53B,H53C), C54(H54A,H54B,H54C), C55(H55A,H55B,H55C), C63(H63A,H63B,
 H63C), C70(H70A,H70B,H70C), C72(H72A,H72B,H72C), C77(H77A,H77B,H77C)
;
_cell_oxdiff_length_a 18.1295(9)
_cell_oxdiff_length_b 21.4381(9)
_cell_oxdiff_length_c 19.9782(11)
_cell_oxdiff_angle_alpha 90.077(4)
_cell_oxdiff_angle_beta 105.801(5)
_cell_oxdiff_angle_gamma 89.941(4)
_cell_oxdiff_volume 7471.3(6)
_cell_oxdiff_measurement_reflns_used 9505
_cell_oxdiff_twin_number 2

loop_
_symmetry_equiv_pos_as_xyz
'x, y, z'
'-x+1/2, y+1/2, -z+1/2'
'-x, -y, -z'
'x-1/2, -y-1/2, z-1/2'

loop_
_atom_site_label
_atom_site_type_symbol
_atom_site_fract_x
_atom_site_fract_y
_atom_site_fract_z
_atom_site_U_iso_or_equiv
_atom_site_adp_type
_atom_site_occupancy
_atom_site_site_symmetry_order
_atom_site_calc_flag
_atom_site_refinement_flags_posn
_atom_site_refinement_flags_adp
Hf51 Hf 0.75679(3) 0.59555(2) 0.21374(2) 0.01963(13) Uani 1 1 d . .
Hf1 Hf 0.26549(3) 0.39294(2) 0.29596(3) 0.01951(13) Uani 1 1 d . .
P1 P 0.27142(14) 0.28250(11) 0.23853(14) 0.0209(5) Uani 1 1 d . .
S51 S 0.78720(15) 0.44673(12) 0.14524(16) 0.0298(6) Uani 1 1 d . .
S1 S 0.28063(17) 0.54370(12) 0.37454(15) 0.0324(6) Uani 1 1 d . .
Si2 Si 0.24109(17) 0.47101(13) 0.14481(15) 0.0250(6) Uani 1 1 d . .
Si53 Si 0.73951(17) 0.51833(12) 0.35635(15) 0.0257(6) Uani 1 1 d . .
Si51 Si 0.93534(16) 0.62296(13) 0.19830(16) 0.0256(6) Uani 1 1 d . .
Si3 Si 0.11306(16) 0.34849(14) 0.35309(16) 0.0260(6) Uani 1 1 d . .
Si1 Si 0.44772(16) 0.38001(13) 0.39962(16) 0.0264(6) Uani 1 1 d . .
Si52 Si 0.59799(17) 0.62533(14) 0.08316(16) 0.0277(6) Uani 1 1 d . .
P51 P 0.75076(15) 0.70587(11) 0.27216(14) 0.0223(5) Uani 1 1 d . .
O51 O 0.7591(4) 0.5070(3) 0.1645(4) 0.0240(15) Uani 1 1 d . .
O1 O 0.2582(4) 0.4824(3) 0.3415(4) 0.0262(15) Uani 1 1 d . .
F3 F 0.1452(5) 0.5853(5) 0.3072(4) 0.064(3) Uani 1 1 d . .
F51 F 0.6696(6) 0.4404(4) 0.0373(5) 0.071(3) Uani 1 1 d . .
F52 F 0.6483(5) 0.4068(5) 0.1309(5) 0.071(3) Uani 1 1 d . .
N2 N 0.2963(5) 0.4193(4) 0.2078(4) 0.0202(17) Uani 1 1 d . .
O52 O 0.8315(5) 0.4535(5) 0.0976(6) 0.047(2) Uani 1 1 d . .
N51 N 0.6417(5) 0.6182(4) 0.1718(5) 0.0267(19) Uani 1 1 d . .
F53 F 0.7125(6) 0.3534(4) 0.0772(6) 0.070(3) Uani 1 1 d . .
O2 O 0.3179(6) 0.5392(5) 0.4466(5) 0.051(3) Uani 1 1 d . .
O3 O 0.3119(6) 0.5834(4) 0.3317(6) 0.049(2) Uani 1 1 d . .
F2 F 0.1473(6) 0.5417(5) 0.4017(7) 0.079(3) Uani 1 1 d . .
N1 N 0.3531(5) 0.3520(4) 0.3730(5) 0.0231(18) Uani 1 1 d . .
F1 F 0.1967(6) 0.6324(4) 0.4016(5) 0.074(3) Uani 1 1 d . .
N3 N 0.1532(5) 0.3623(4) 0.2838(5) 0.0269(19) Uani 1 1 d . .
O53 O 0.8147(6) 0.4069(4) 0.2035(6) 0.053(3) Uani 1 1 d . .
N52 N 0.8382(5) 0.6433(4) 0.1772(5) 0.0267(19) Uani 1 1 d . .
C2 C 0.3260(7) 0.2369(5) 0.5047(6) 0.032(2) Uani 1 1 d . .
H2 H 0.3232 0.2372 0.5515 0.038 Uiso 1 1 calc R U
C3 C 0.1079(6) 0.3446(5) 0.2142(5) 0.025(2) Uani 1 1 d . .
C4 C 0.8153(6) 0.7619(5) 0.2484(6) 0.027(2) Uani 1 1 d . .
H4A H 0.8026 0.8047 0.2601 0.032 Uiso 1 1 calc R U
H4B H 0.8690 0.7529 0.2745 0.032 Uiso 1 1 calc R U
C5 C 0.1737(7) 0.3885(6) 0.4311(6) 0.036(3) Uani 1 1 d . .
H5A H 0.2277 0.3854 0.4313 0.055 Uiso 1 1 calc R U
H5B H 0.1665 0.3687 0.4731 0.055 Uiso 1 1 calc R U
H5C H 0.1589 0.4325 0.4301 0.055 Uiso 1 1 calc R U
C6 C 0.0482(6) 0.3829(6) 0.1794(6) 0.031(2) Uani 1 1 d . .
H6 H 0.0373 0.4196 0.2017 0.037 Uiso 1 1 calc R U
C8 C 0.1806(6) 0.2420(5) 0.2212(6) 0.027(2) Uani 1 1 d . .
H8A H 0.1809 0.2047 0.1920 0.032 Uiso 1 1 calc R U
H8B H 0.1705 0.2285 0.2652 0.032 Uiso 1 1 calc R U
C9 C 0.7801(8) 0.8091(5) 0.0597(7) 0.042(3) Uani 1 1 d . .
H9 H 0.7651 0.8456 0.0325 0.050 Uiso 1 1 calc R U
C10 C 0.7785(7) 0.6999(5) 0.3658(6) 0.035(3) Uani 1 1 d . .
H10A H 0.7866 0.7421 0.3866 0.042 Uiso 1 1 calc R U
H10B H 0.7370 0.6795 0.3814 0.042 Uiso 1 1 calc R U
C11 C 0.4966(6) 0.6571(5) 0.3033(6) 0.030(2) Uani 1 1 d . .
H11 H 0.4649 0.6648 0.3333 0.036 Uiso 1 1 calc R U
C12 C 0.4883(7) 0.3776(6) 0.4959(7) 0.042(3) Uani 1 1 d . .
H12A H 0.4545 0.4004 0.5181 0.063 Uiso 1 1 calc R U
H12B H 0.5393 0.3969 0.5085 0.063 Uiso 1 1 calc R U
H12C H 0.4926 0.3342 0.5117 0.063 Uiso 1 1 calc R U
C13 C 0.8555(6) 0.6007(5) 0.3668(5) 0.024(2) Uani 1 1 d . .
C15 C 0.3613(6) 0.3947(5) 0.1881(5) 0.025(2) Uani 1 1 d . .
C16 C 0.5975(6) 0.6909(5) 0.2518(6) 0.026(2) Uani 1 1 d . .
C432 C 0.6755(6) 0.4712(5) 0.2863(6) 0.028(2) Uani 1 1 d . .
H43A H 0.7058 0.4398 0.2701 0.043 Uiso 1 1 calc R U
H43B H 0.6501 0.4985 0.2475 0.043 Uiso 1 1 calc R U
H43C H 0.6367 0.4505 0.3044 0.043 Uiso 1 1 calc R U
C19 C 0.9234(6) 0.5673(5) 0.3918(6) 0.030(2) Uani 1 1 d . .
H19 H 0.9265 0.5256 0.3769 0.036 Uiso 1 1 calc R U
C20 C 0.9765(7) 0.6285(6) 0.1214(7) 0.036(3) Uani 1 1 d . .
H20A H 0.9477 0.6011 0.0842 0.055 Uiso 1 1 calc R U
H20B H 1.0305 0.6157 0.1355 0.055 Uiso 1 1 calc R U
H20C H 0.9727 0.6716 0.1046 0.055 Uiso 1 1 calc R U
C21 C 0.8518(6) 0.6621(5) 0.3900(5) 0.024(2) Uani 1 1 d . .
C22 C 0.1688(7) 0.5101(6) 0.1813(6) 0.033(2) Uani 1 1 d . .
H22A H 0.1495 0.4804 0.2097 0.050 Uiso 1 1 calc R U
H22B H 0.1261 0.5251 0.1431 0.050 Uiso 1 1 calc R U
H22C H 0.1927 0.5455 0.2102 0.050 Uiso 1 1 calc R U
C23 C 0.4883(6) 0.4082(5) 0.1724(6) 0.030(2) Uani 1 1 d . .
H23 H 0.5314 0.4344 0.1752 0.036 Uiso 1 1 calc R U
C24 C 0.3200(6) 0.1806(5) 0.4675(6) 0.029(2) Uani 1 1 d . .
H24 H 0.3122 0.1425 0.4887 0.035 Uiso 1 1 calc R U
C25 C 0.0201(6) 0.3155(6) 0.0800(6) 0.030(2) Uani 1 1 d . .
H25 H -0.0081 0.3064 0.0335 0.036 Uiso 1 1 calc R U
C26 C 0.5941(6) 0.6326(5) 0.2164(6) 0.026(2) Uani 1 1 d . .
C27 C 0.6552(6) 0.7407(5) 0.2449(6) 0.028(2) Uani 1 1 d . .
H27A H 0.6522 0.7770 0.2746 0.033 Uiso 1 1 calc R U
H27B H 0.6439 0.7551 0.1960 0.033 Uiso 1 1 calc R U
C28 C 0.8198(6) 0.7006(5) 0.1394(6) 0.027(2) Uani 1 1 d . .
C30 C 0.8055(8) 0.4660(6) 0.4196(7) 0.043(3) Uani 1 1 d . .
H30A H 0.7756 0.4397 0.4428 0.064 Uiso 1 1 calc R U
H30B H 0.8419 0.4911 0.4544 0.064 Uiso 1 1 calc R U
H30C H 0.8335 0.4395 0.3949 0.064 Uiso 1 1 calc R U
C31 C 0.3254(6) 0.1811(5) 0.4006(6) 0.030(2) Uani 1 1 d . .
H31 H 0.3205 0.1428 0.3759 0.036 Uiso 1 1 calc R U
C32 C 0.3446(6) 0.2335(5) 0.2943(6) 0.026(2) Uani 1 1 d . .
H32A H 0.3382 0.1900 0.2772 0.031 Uiso 1 1 calc R U
H32B H 0.3960 0.2481 0.2931 0.031 Uiso 1 1 calc R U
C33 C 0.3416(6) 0.2932(4) 0.4035(6) 0.025(2) Uani 1 1 d . .
C34 C 0.4501(7) 0.4617(5) 0.3709(7) 0.034(3) Uani 1 1 d . .
H34A H 0.4120 0.4675 0.3259 0.051 Uiso 1 1 calc R U
H34B H 0.5013 0.4714 0.3661 0.051 Uiso 1 1 calc R U
H34C H 0.4383 0.4897 0.4053 0.051 Uiso 1 1 calc R U
C36 C 0.6650(7) 0.5950(5) 0.0342(6) 0.033(2) Uani 1 1 d . .
H36A H 0.7171 0.6098 0.0564 0.050 Uiso 1 1 calc R U
H36B H 0.6487 0.6101 -0.0139 0.050 Uiso 1 1 calc R U
H36C H 0.6643 0.5493 0.0344 0.050 Uiso 1 1 calc R U
C37 C 0.1900(7) 0.4258(6) 0.0653(6) 0.035(3) Uani 1 1 d . .
H37A H 0.2276 0.4025 0.0479 0.052 Uiso 1 1 calc R U
H37B H 0.1619 0.4546 0.0292 0.052 Uiso 1 1 calc R U
H37C H 0.1539 0.3966 0.0771 0.052 Uiso 1 1 calc R U
C39 C 0.7850(7) 0.8098(5) 0.1290(6) 0.034(3) Uani 1 1 d . .
H39 H 0.7736 0.8474 0.1493 0.041 Uiso 1 1 calc R U
C40 C 0.4263(6) 0.4300(5) 0.1939(6) 0.028(2) Uani 1 1 d . .
H40 H 0.4288 0.4706 0.2133 0.033 Uiso 1 1 calc R U
C41 C 0.1200(6) 0.2878(5) 0.1834(6) 0.026(2) Uani 1 1 d . .
C42 C 0.3602(6) 0.3332(5) 0.1620(6) 0.025(2) Uani 1 1 d . .
C44 C 0.6801(7) 0.5602(6) 0.4041(6) 0.036(3) Uani 1 1 d . .
H44A H 0.6414 0.5854 0.3714 0.054 Uiso 1 1 calc R U
H44B H 0.7129 0.5875 0.4393 0.054 Uiso 1 1 calc R U
H44C H 0.6545 0.5300 0.4270 0.054 Uiso 1 1 calc R U
C45 C 0.3379(6) 0.2361(5) 0.3670(6) 0.027(2) Uani 1 1 d . .
C47 C 0.0043(6) 0.3691(6) 0.1131(6) 0.032(2) Uani 1 1 d . .
H47 H -0.0365 0.3960 0.0901 0.038 Uiso 1 1 calc R U
C48 C 0.9162(7) 0.6875(6) 0.4357(6) 0.033(3) Uani 1 1 d . .
H48 H 0.9140 0.7294 0.4506 0.040 Uiso 1 1 calc R U
C49 C 0.3360(6) 0.2919(5) 0.4719(6) 0.025(2) Uani 1 1 d . .
H49 H 0.3392 0.3300 0.4967 0.030 Uiso 1 1 calc R U
C50 C 0.5380(6) 0.5894(5) 0.2238(5) 0.024(2) Uani 1 1 d . .
H50 H 0.5326 0.5512 0.1989 0.028 Uiso 1 1 calc R U
C51 C 0.2924(6) 0.2906(5) 0.1544(6) 0.026(2) Uani 1 1 d . .
H51A H 0.3038 0.2492 0.1377 0.031 Uiso 1 1 calc R U
H51B H 0.2472 0.3080 0.1197 0.031 Uiso 1 1 calc R U
C52 C 0.5806(10) 0.7092(7) 0.0608(7) 0.057(4) Uani 1 1 d . .
H52A H 0.5502 0.7276 0.0896 0.086 Uiso 1 1 calc R U
H52B H 0.5525 0.7133 0.0116 0.086 Uiso 1 1 calc R U
H52C H 0.6298 0.7311 0.0695 0.086 Uiso 1 1 calc R U
C53 C 0.9466(6) 0.5405(5) 0.2294(7) 0.033(3) Uani 1 1 d . .
H53A H 0.9092 0.5316 0.2556 0.050 Uiso 1 1 calc R U
H53B H 0.9986 0.5342 0.2597 0.050 Uiso 1 1 calc R U
H53C H 0.9378 0.5123 0.1894 0.050 Uiso 1 1 calc R U
C54 C 0.1105(8) 0.2637(5) 0.3727(6) 0.036(3) Uani 1 1 d . .
H54A H 0.0779 0.2421 0.3321 0.055 Uiso 1 1 calc R U
H54B H 0.0897 0.2579 0.4126 0.055 Uiso 1 1 calc R U
H54C H 0.1626 0.2467 0.3835 0.055 Uiso 1 1 calc R U
C55 C 0.5106(7) 0.3324(6) 0.3594(8) 0.045(3) Uani 1 1 d . .
H55A H 0.5100 0.2889 0.3741 0.067 Uiso 1 1 calc R U
H55B H 0.5632 0.3484 0.3744 0.067 Uiso 1 1 calc R U
H55C H 0.4917 0.3349 0.3086 0.067 Uiso 1 1 calc R U
C56 C 0.4870(6) 0.3476(5) 0.1467(6) 0.029(2) Uani 1 1 d . .
H56 H 0.5295 0.3321 0.1325 0.035 Uiso 1 1 calc R U
C57 C 0.9864(6) 0.5943(6) 0.4384(7) 0.039(3) Uani 1 1 d . .
H57 H 1.0323 0.5710 0.4553 0.047 Uiso 1 1 calc R U
C60 C 0.8064(6) 0.7569(5) 0.1714(6) 0.028(2) Uani 1 1 d . .
C61 C 0.0774(7) 0.2758(5) 0.1160(7) 0.035(3) Uani 1 1 d . .
H61 H 0.0877 0.2391 0.0936 0.041 Uiso 1 1 calc R U
C62 C 0.6988(6) 0.4102(5) 0.0950(5) 0.026(2) Uani 1 1 d . .
C63 C 0.0118(8) 0.3790(9) 0.3342(9) 0.059(4) Uani 1 1 d . .
H63A H 0.0117 0.4241 0.3262 0.088 Uiso 1 1 calc R U
H63B H -0.0085 0.3704 0.3740 0.088 Uiso 1 1 calc R U
H63C H -0.0203 0.3583 0.2927 0.088 Uiso 1 1 calc R U
C65 C 0.9824(7) 0.6551(6) 0.4602(6) 0.037(3) Uani 1 1 d . .
H65 H 1.0255 0.6739 0.4919 0.044 Uiso 1 1 calc R U
C66 C 0.4242(6) 0.3106(5) 0.1421(5) 0.026(2) Uani 1 1 d . .
H66 H 0.4237 0.2691 0.1253 0.031 Uiso 1 1 calc R U
C68 C 0.4904(6) 0.6013(5) 0.2666(6) 0.030(2) Uani 1 1 d . .
H68 H 0.4534 0.5711 0.2707 0.036 Uiso 1 1 calc R U
C69 C 0.5503(7) 0.7017(5) 0.2956(6) 0.032(2) Uani 1 1 d . .
H69 H 0.5546 0.7399 0.3205 0.038 Uiso 1 1 calc R U
C70 C 0.3007(7) 0.5328(5) 0.1189(7) 0.035(3) Uani 1 1 d . .
H70A H 0.3269 0.5573 0.1599 0.052 Uiso 1 1 calc R U
H70B H 0.2676 0.5603 0.0842 0.052 Uiso 1 1 calc R U
H70C H 0.3389 0.5133 0.0991 0.052 Uiso 1 1 calc R U
C71 C 0.1869(8) 0.5766(5) 0.3728(6) 0.037(3) Uani 1 1 d . .
C72 C 0.9903(6) 0.6770(5) 0.2671(6) 0.030(2) Uani 1 1 d . .
H72A H 0.9814 0.7201 0.2507 0.045 Uiso 1 1 calc R U
H72B H 1.0452 0.6674 0.2775 0.045 Uiso 1 1 calc R U
H72C H 0.9733 0.6718 0.3093 0.045 Uiso 1 1 calc R U
C77 C 0.5060(9) 0.5822(10) 0.0552(7) 0.071(6) Uani 1 1 d . .
H77A H 0.5158 0.5374 0.0621 0.106 Uiso 1 1 calc R U
H77B H 0.4817 0.5904 0.0058 0.106 Uiso 1 1 calc R U
H77C H 0.4718 0.5959 0.0828 0.106 Uiso 1 1 calc R U
N53 N 0.7904(5) 0.5705(4) 0.3179(5) 0.0249(18) Uani 1 1 d . .
C777 C 0.8143(7) 0.7022(5) 0.0698(6) 0.033(3) Uani 1 1 d . .
H777 H 0.8230 0.6646 0.0479 0.040 Uiso 1 1 calc R U
C888 C 0.7969(8) 0.7553(6) 0.0294(6) 0.040(3) Uani 1 1 d . .
H888 H 0.7966 0.7547 -0.0182 0.048 Uiso 1 1 calc R U

loop_
_atom_site_aniso_label
_atom_site_aniso_U_11
_atom_site_aniso_U_22
_atom_site_aniso_U_33
_atom_site_aniso_U_23
_atom_site_aniso_U_13
_atom_site_aniso_U_12
Hf51 0.0212(2) 0.0138(2) 0.0214(3) -0.00134(17) 0.0015(2) -0.00056(16)
Hf1 0.0208(2) 0.0163(2) 0.0215(3) -0.00136(18) 0.00583(18) -0.00065(17)
P1 0.0216(12) 0.0179(11) 0.0235(13) 0.0020(9) 0.0065(10) -0.0019(9)
S51 0.0276(13) 0.0232(12) 0.0369(16) -0.0044(11) 0.0058(11) 0.0016(10)
S1 0.0379(15) 0.0235(12) 0.0316(15) -0.0024(11) 0.0023(12) -0.0008(10)
Si2 0.0297(15) 0.0238(13) 0.0215(14) 0.0018(11) 0.0068(12) 0.0026(11)
Si53 0.0284(15) 0.0210(12) 0.0231(15) 0.0011(10) -0.0007(12) -0.0053(11)
Si51 0.0230(13) 0.0239(13) 0.0285(16) 0.0001(11) 0.0049(11) 0.0007(10)
Si3 0.0232(13) 0.0322(14) 0.0227(15) 0.0012(12) 0.0065(11) 0.0006(11)
Si1 0.0231(14) 0.0270(13) 0.0254(15) -0.0026(12) 0.0002(11) -0.0027(11)
Si52 0.0239(14) 0.0361(15) 0.0202(15) 0.0017(12) 0.0011(11) 0.0041(11)
P51 0.0272(13) 0.0133(10) 0.0275(13) 0.0001(9) 0.0097(11) -0.0013(9)
O51 0.028(4) 0.012(3) 0.029(4) 0.002(3) 0.003(3) 0.003(3)
O1 0.025(4) 0.021(3) 0.031(4) -0.001(3) 0.006(3) -0.001(3)
F3 0.067(5) 0.082(6) 0.035(4) -0.013(4) -0.002(4) 0.040(5)
F51 0.090(7) 0.063(6) 0.039(5) 0.007(4) -0.020(5) -0.030(5)
F52 0.055(5) 0.109(8) 0.062(6) -0.050(6) 0.037(4) -0.047(5)
N2 0.026(4) 0.020(4) 0.008(4) 0.002(3) -0.005(3) -0.001(3)
O52 0.045(5) 0.047(5) 0.061(7) -0.022(5) 0.033(5) -0.014(4)
N51 0.013(4) 0.035(5) 0.027(5) 0.006(4) -0.004(3) 0.010(3)
F53 0.077(6) 0.030(4) 0.099(8) -0.029(4) 0.018(6) -0.010(4)
O2 0.056(6) 0.054(6) 0.034(5) -0.006(4) -0.005(4) 0.009(5)
O3 0.058(6) 0.027(4) 0.068(7) 0.004(4) 0.027(5) -0.011(4)
F2 0.077(7) 0.062(6) 0.121(10) 0.024(6) 0.064(7) 0.025(5)
N1 0.028(4) 0.018(4) 0.025(5) -0.002(3) 0.009(4) 0.002(3)
F1 0.091(7) 0.042(4) 0.074(7) -0.027(4) -0.002(5) 0.023(4)
N3 0.024(4) 0.033(5) 0.025(5) -0.005(4) 0.009(4) -0.004(4)
O53 0.057(6) 0.033(5) 0.053(6) 0.002(4) -0.013(5) 0.014(4)
N52 0.021(4) 0.024(4) 0.034(5) -0.001(4) 0.006(4) -0.003(3)
C2 0.038(6) 0.036(6) 0.026(6) -0.004(5) 0.015(5) -0.006(5)
C3 0.023(5) 0.032(5) 0.020(5) -0.004(4) 0.007(4) -0.003(4)
C4 0.025(5) 0.021(5) 0.030(6) -0.003(4) 0.003(5) -0.001(4)
C5 0.033(6) 0.043(6) 0.033(7) -0.008(5) 0.008(5) -0.009(5)
C6 0.022(5) 0.039(6) 0.030(6) 0.000(5) 0.005(4) -0.001(4)
C8 0.029(5) 0.026(5) 0.031(6) -0.010(4) 0.018(5) -0.006(4)
C9 0.061(8) 0.023(5) 0.033(7) 0.002(5) 0.000(6) 0.008(5)
C10 0.044(7) 0.023(5) 0.038(7) -0.006(5) 0.012(5) -0.001(5)
C11 0.027(5) 0.031(6) 0.031(6) 0.005(5) 0.007(5) 0.008(4)
C12 0.037(7) 0.045(7) 0.034(7) 0.005(6) -0.006(5) -0.011(5)
C13 0.022(5) 0.032(5) 0.020(5) -0.006(4) 0.005(4) -0.006(4)
C15 0.028(5) 0.024(5) 0.021(5) 0.009(4) 0.006(4) 0.003(4)
C16 0.021(5) 0.027(5) 0.026(6) 0.005(4) 0.001(4) 0.005(4)
C432 0.028(5) 0.029(5) 0.023(6) -0.003(4) -0.002(4) -0.004(4)
C19 0.031(6) 0.037(6) 0.019(5) 0.002(5) 0.003(4) -0.001(5)
C20 0.027(6) 0.043(7) 0.038(7) 0.002(5) 0.007(5) 0.003(5)
C21 0.033(6) 0.025(5) 0.015(5) 0.002(4) 0.007(4) -0.007(4)
C22 0.032(6) 0.042(6) 0.027(6) 0.006(5) 0.012(5) 0.005(5)
C23 0.029(5) 0.035(6) 0.027(6) -0.002(5) 0.006(5) -0.006(4)
C24 0.033(6) 0.025(5) 0.028(6) 0.005(4) 0.005(5) 0.001(4)
C25 0.027(5) 0.050(7) 0.011(5) 0.005(5) 0.001(4) -0.005(5)
C26 0.019(5) 0.027(5) 0.029(6) -0.009(4) 0.000(4) 0.001(4)
C27 0.027(5) 0.021(5) 0.033(6) 0.000(4) 0.005(5) 0.006(4)
C28 0.029(5) 0.017(5) 0.033(6) -0.004(4) 0.006(5) 0.000(4)
C30 0.047(7) 0.043(7) 0.030(7) 0.007(6) -0.003(6) -0.007(6)
C31 0.031(6) 0.021(5) 0.040(7) -0.002(5) 0.011(5) 0.001(4)
C32 0.027(5) 0.019(4) 0.033(6) -0.003(4) 0.012(5) 0.000(4)
C33 0.029(5) 0.016(4) 0.027(6) 0.002(4) 0.002(4) 0.004(4)
C34 0.033(6) 0.028(5) 0.040(7) 0.006(5) 0.008(5) -0.006(4)
C36 0.043(6) 0.033(6) 0.018(5) 0.000(5) 0.000(5) 0.004(5)
C37 0.033(6) 0.043(6) 0.024(6) 0.001(5) -0.001(5) 0.009(5)
C39 0.037(6) 0.027(5) 0.037(7) -0.005(5) 0.005(5) -0.001(5)
C40 0.027(5) 0.030(5) 0.027(6) -0.003(4) 0.009(4) -0.001(4)
C41 0.020(5) 0.031(5) 0.028(6) -0.004(4) 0.010(4) -0.008(4)
C42 0.023(5) 0.026(5) 0.025(6) 0.004(4) 0.003(4) 0.001(4)
C44 0.040(7) 0.042(6) 0.024(6) -0.007(5) 0.003(5) -0.003(5)
C45 0.026(5) 0.024(5) 0.031(6) -0.002(4) 0.010(5) 0.001(4)
C47 0.028(6) 0.041(6) 0.025(6) 0.005(5) 0.004(5) 0.003(5)
C48 0.039(6) 0.043(6) 0.017(5) -0.005(5) 0.007(5) -0.022(5)
C49 0.022(5) 0.026(5) 0.027(6) 0.002(4) 0.005(4) 0.003(4)
C50 0.029(5) 0.024(5) 0.016(5) 0.001(4) 0.001(4) 0.002(4)
C51 0.028(5) 0.027(5) 0.023(6) -0.002(4) 0.008(4) -0.002(4)
C52 0.084(11) 0.056(9) 0.031(7) 0.006(6) 0.016(7) 0.036(8)
C53 0.026(5) 0.023(5) 0.045(7) -0.004(5) -0.002(5) 0.000(4)
C54 0.049(7) 0.034(6) 0.029(6) -0.002(5) 0.015(5) -0.009(5)
C55 0.032(6) 0.038(6) 0.060(9) -0.008(6) 0.008(6) 0.001(5)
C56 0.028(5) 0.033(6) 0.028(6) 0.005(5) 0.012(5) 0.009(4)
C57 0.020(5) 0.055(8) 0.035(7) 0.013(6) -0.005(5) -0.005(5)
C60 0.030(6) 0.025(5) 0.028(6) -0.002(4) 0.004(5) -0.002(4)
C61 0.032(6) 0.028(5) 0.045(7) 0.001(5) 0.012(5) -0.006(4)
C62 0.042(6) 0.021(5) 0.017(5) -0.006(4) 0.013(4) -0.007(4)
C63 0.029(7) 0.091(12) 0.057(10) 0.016(9) 0.013(7) 0.011(7)
C65 0.032(6) 0.044(7) 0.030(6) -0.007(5) -0.001(5) -0.019(5)
C66 0.026(5) 0.025(5) 0.022(5) -0.005(4) 0.000(4) 0.007(4)
C68 0.032(6) 0.027(5) 0.031(6) 0.002(5) 0.007(5) -0.003(4)
C69 0.038(6) 0.029(5) 0.028(6) 0.008(5) 0.008(5) 0.011(5)
C70 0.039(6) 0.025(5) 0.044(7) 0.003(5) 0.018(6) 0.004(5)
C71 0.057(8) 0.023(5) 0.028(6) -0.002(5) 0.005(6) 0.011(5)
C72 0.022(5) 0.028(5) 0.038(7) 0.002(5) 0.006(5) -0.004(4)
C77 0.048(9) 0.134(17) 0.023(7) -0.001(9) -0.003(6) -0.038(10)
N53 0.028(4) 0.013(3) 0.030(5) -0.002(3) 0.001(4) 0.000(3)
C777 0.045(7) 0.027(5) 0.024(6) -0.010(5) 0.003(5) 0.004(5)
C888 0.057(8) 0.048(7) 0.013(5) 0.004(5) 0.008(5) -0.002(6)

loop_
_atom_type_symbol
_atom_type_description
_atom_type_scat_dispersion_real
_atom_type_scat_dispersion_imag
_atom_type_scat_source
C C 0.0181 0.0091 'International Tables Vol C Tables 4.2.6.8 and 6.1.1.4'
H H 0.0000 0.0000 'International Tables Vol C Tables 4.2.6.8 and 6.1.1.4'
F F 0.0727 0.0534 'International Tables Vol C Tables 4.2.6.8 and 6.1.1.4'
Hf Hf -6.1794 4.9776 'International Tables Vol C Tables 4.2.6.8 and 6.1.1.4'
N N 0.0311 0.0180 'International Tables Vol C Tables 4.2.6.8 and 6.1.1.4'
O O 0.0492 0.0322 'International Tables Vol C Tables 4.2.6.8 and 6.1.1.4'
P P 0.2955 0.4335 'International Tables Vol C Tables 4.2.6.8 and 6.1.1.4'
S S 0.3331 0.5567 'International Tables Vol C Tables 4.2.6.8 and 6.1.1.4'
Si Si 0.2541 0.3302 'International Tables Vol C Tables 4.2.6.8 and 6.1.1.4'

loop_
_exptl_crystal_face_index_h
_exptl_crystal_face_index_k
_exptl_crystal_face_index_l
_exptl_crystal_face_perp_dist
_exptl_oxdiff_crystal_face_indexfrac_h
_exptl_oxdiff_crystal_face_indexfrac_k
_exptl_oxdiff_crystal_face_indexfrac_l
_exptl_oxdiff_crystal_face_x
_exptl_oxdiff_crystal_face_y
_exptl_oxdiff_crystal_face_z
-6 6 -8 0.0200 -5.9849 6.0145 -8.0445 -0.0357 0.3375 0.9756
6 -6 8 0.0175 5.9849 -6.0145 8.0445 0.0357 -0.3375 -0.9756
-10 6 6 0.0957 -10.0045 6.0046 5.9564 0.0734 -0.6984 0.6876
9 -4 -10 0.1106 9.0109 -3.9993 -9.9681 -0.0696 0.9271 -0.3797
8 10 0 0.0113 7.9871 9.9993 0.0393 0.9622 0.1941 -0.2257
-8 -10 0 0.0113 -7.9871 -9.9993 -0.0393 -0.9622 -0.1941 0.2257

loop_
_geom_angle_atom_site_label_1
_geom_angle_atom_site_label_2
_geom_angle_atom_site_label_3
_geom_angle
O51 Hf51 P51 178.5(2)
N51 Hf51 P51 79.2(3)
N51 Hf51 O51 99.5(3)
N51 Hf51 N52 118.1(4)
N52 Hf51 P51 80.5(3)
N52 Hf51 O51 99.7(3)
N53 Hf51 P51 80.0(2)
N53 Hf51 O51 101.2(3)
N53 Hf51 N51 116.9(4)
N53 Hf51 N52 115.9(4)
O1 Hf1 P1 178.8(2)
N2 Hf1 P1 79.8(2)
N2 Hf1 O1 100.3(3)
N2 Hf1 N1 114.6(3)
N2 Hf1 N3 117.9(3)
N1 Hf1 P1 80.2(2)
N1 Hf1 O1 100.7(3)
N1 Hf1 N3 118.4(4)
N3 Hf1 P1 79.7(3)
N3 Hf1 O1 99.2(3)
C8 P1 Hf1 111.8(3)
C8 P1 C32 108.2(5)
C8 P1 C51 106.0(5)
C32 P1 Hf1 111.2(3)
C32 P1 C51 108.6(5)
C51 P1 Hf1 110.9(3)
O51 S51 C62 101.9(5)
O52 S51 O51 112.6(5)
O52 S51 O53 118.5(7)
O52 S51 C62 104.5(5)
O53 S51 O51 112.5(5)
O53 S51 C62 104.7(6)
O1 S1 C71 101.2(5)
O2 S1 O1 112.9(5)
O2 S1 O3 119.5(7)
O2 S1 C71 103.2(6)
O3 S1 O1 111.6(5)
O3 S1 C71 106.0(6)
N2 Si2 C22 109.0(5)
N2 Si2 C37 109.3(5)
N2 Si2 C70 112.6(5)
C22 Si2 C37 109.1(6)
C22 Si2 C70 108.0(5)
C70 Si2 C37 108.7(6)
C432 Si53 C30 109.7(6)
C432 Si53 C44 108.7(5)
C44 Si53 C30 107.4(6)
N53 Si53 C432 108.2(5)
N53 Si53 C30 111.4(5)
N53 Si53 C44 111.4(5)
N52 Si51 C20 112.5(5)
N52 Si51 C53 109.1(5)
N52 Si51 C72 108.9(5)
C53 Si51 C20 107.5(6)
C72 Si51 C20 108.1(5)
C72 Si51 C53 110.8(5)
N3 Si3 C5 107.9(5)
N3 Si3 C54 111.7(5)
N3 Si3 C63 111.9(6)
C5 Si3 C54 108.5(6)
C5 Si3 C63 109.2(7)
C54 Si3 C63 107.6(7)
N1 Si1 C12 112.4(5)
N1 Si1 C34 109.5(5)
N1 Si1 C55 110.0(5)
C12 Si1 C55 108.3(7)
C34 Si1 C12 108.1(6)
C34 Si1 C55 108.4(6)
N51 Si52 C36 108.8(5)
N51 Si52 C52 109.2(6)
N51 Si52 C77 112.7(6)
C52 Si52 C36 107.6(6)
C77 Si52 C36 109.1(7)
C77 Si52 C52 109.3(9)
C4 P51 Hf51 111.5(4)
C10 P51 Hf51 111.1(4)
C10 P51 C4 107.4(5)
C10 P51 C27 108.1(6)
C27 P51 Hf51 112.5(4)
C27 P51 C4 106.0(5)
S51 O51 Hf51 160.9(5)
S1 O1 Hf1 161.0(5)
Si2 N2 Hf1 123.1(5)
C15 N2 Hf1 124.4(6)
C15 N2 Si2 112.4(6)
Si52 N51 Hf51 124.0(5)
C26 N51 Hf51 120.4(7)
C26 N51 Si52 115.5(6)
Si1 N1 Hf1 124.4(5)
C33 N1 Hf1 120.9(7)
C33 N1 Si1 114.4(7)
Si3 N3 Hf1 124.2(5)
C3 N3 Hf1 118.1(7)
C3 N3 Si3 117.4(7)
Si51 N52 Hf51 123.7(5)
C28 N52 Hf51 121.4(7)
C28 N52 Si51 114.5(7)
C24 C2 H2 120.6
C49 C2 H2 120.6
C49 C2 C24 118.7(10)
C6 C3 N3 119.0(10)
C6 C3 C41 119.1(10)
C41 C3 N3 121.8(10)
P51 C4 H4A 109.9
P51 C4 H4B 109.9
H4A C4 H4B 108.3
C60 C4 P51 108.7(7)
C60 C4 H4A 109.9
C60 C4 H4B 109.9
Si3 C5 H5A 109.5
Si3 C5 H5B 109.5
Si3 C5 H5C 109.5
H5A C5 H5B 109.5
H5A C5 H5C 109.5
H5B C5 H5C 109.5
C3 C6 H6 119.2
C47 C6 C3 121.5(11)
C47 C6 H6 119.2
P1 C8 H8A 110.5
P1 C8 H8B 110.5
H8A C8 H8B 108.7
C41 C8 P1 106.4(7)
C41 C8 H8A 110.5
C41 C8 H8B 110.5
C39 C9 H9 120.2
C39 C9 C888 119.7(11)
C888 C9 H9 120.2
P51 C10 H10A 109.7
P51 C10 H10B 109.7
H10A C10 H10B 108.2
C21 C10 P51 109.9(8)
C21 C10 H10A 109.7
C21 C10 H10B 109.7
C68 C11 H11 120.4
C68 C11 C69 119.2(11)
C69 C11 H11 120.4
Si1 C12 H12A 109.5
Si1 C12 H12B 109.5
Si1 C12 H12C 109.5
H12A C12 H12B 109.5
H12A C12 H12C 109.5
H12B C12 H12C 109.5
C19 C13 C21 118.7(10)
C19 C13 N53 119.0(9)
C21 C13 N53 122.3(9)
C40 C15 N2 121.2(9)
C40 C15 C42 118.0(10)
C42 C15 N2 120.8(9)
C26 C16 C27 120.4(10)
C69 C16 C26 120.2(10)
C69 C16 C27 119.4(10)
Si53 C432 H43A 109.5
Si53 C432 H43B 109.5
Si53 C432 H43C 109.5
H43A C432 H43B 109.5
H43A C432 H43C 109.5
H43B C432 H43C 109.5
C13 C19 H19 119.6
C57 C19 C13 120.8(11)
C57 C19 H19 119.6
Si51 C20 H20A 109.5
Si51 C20 H20B 109.5
Si51 C20 H20C 109.5
H20A C20 H20B 109.5
H20A C20 H20C 109.5
H20B C20 H20C 109.5
C13 C21 C10 120.8(9)
C48 C21 C10 120.5(10)
C48 C21 C13 118.7(10)
Si2 C22 H22A 109.5
Si2 C22 H22B 109.5
Si2 C22 H22C 109.5
H22A C22 H22B 109.5
H22A C22 H22C 109.5
H22B C22 H22C 109.5
C40 C23 H23 120.2
C40 C23 C56 119.6(10)
C56 C23 H23 120.2
C2 C24 H24 120.1
C31 C24 C2 119.7(10)
C31 C24 H24 120.1
C47 C25 H25 120.5
C61 C25 H25 120.5
C61 C25 C47 118.9(10)
C16 C26 N51 123.0(10)
C50 C26 N51 119.8(9)
C50 C26 C16 117.2(10)
P51 C27 H27A 110.2
P51 C27 H27B 110.2
C16 C27 P51 107.6(7)
C16 C27 H27A 110.2
C16 C27 H27B 110.2
H27A C27 H27B 108.5
C60 C28 N52 122.5(10)
C777 C28 N52 119.9(9)
C777 C28 C60 117.6(10)
Si53 C30 H30A 109.5
Si53 C30 H30B 109.5
Si53 C30 H30C 109.5
H30A C30 H30B 109.5
H30A C30 H30C 109.5
H30B C30 H30C 109.5
C24 C31 H31 118.8
C24 C31 C45 122.5(10)
C45 C31 H31 118.8
P1 C32 H32A 109.7
P1 C32 H32B 109.7
H32A C32 H32B 108.2
C45 C32 P1 109.7(7)
C45 C32 H32A 109.7
C45 C32 H32B 109.7
C45 C33 N1 122.1(10)
C49 C33 N1 119.3(9)
C49 C33 C45 118.6(10)
Si1 C34 H34A 109.5
Si1 C34 H34B 109.5
Si1 C34 H34C 109.5
H34A C34 H34B 109.5
H34A C34 H34C 109.5
H34B C34 H34C 109.5
Si52 C36 H36A 109.5
Si52 C36 H36B 109.5
Si52 C36 H36C 109.5
H36A C36 H36B 109.5
H36A C36 H36C 109.5
H36B C36 H36C 109.5
Si2 C37 H37A 109.5
Si2 C37 H37B 109.5
Si2 C37 H37C 109.5
H37A C37 H37B 109.5
H37A C37 H37C 109.5
H37B C37 H37C 109.5
C9 C39 H39 118.8
C9 C39 C60 122.3(11)
C60 C39 H39 118.8
C15 C40 C23 122.2(10)
C15 C40 H40 118.9
C23 C40 H40 118.9
C3 C41 C8 121.4(10)
C61 C41 C3 118.3(10)
C61 C41 C8 120.2(10)
C15 C42 C51 122.1(9)
C66 C42 C15 119.6(9)
C66 C42 C51 118.3(9)
Si53 C44 H44A 109.5
Si53 C44 H44B 109.5
Si53 C44 H44C 109.5
H44A C44 H44B 109.5
H44A C44 H44C 109.5
H44B C44 H44C 109.5
C31 C45 C32 120.1(10)
C31 C45 C33 118.1(10)
C33 C45 C32 121.8(10)
C6 C47 C25 119.5(10)
C6 C47 H47 120.2
C25 C47 H47 120.2
C21 C48 H48 118.7
C65 C48 C21 122.6(11)
C65 C48 H48 118.7
C2 C49 C33 122.3(10)
C2 C49 H49 118.8
C33 C49 H49 118.8
C26 C50 H50 119.1
C68 C50 C26 121.8(10)
C68 C50 H50 119.1
P1 C51 H51A 109.8
P1 C51 H51B 109.8
C42 C51 P1 109.5(7)
C42 C51 H51A 109.8
C42 C51 H51B 109.8
H51A C51 H51B 108.2
Si52 C52 H52A 109.5
Si52 C52 H52B 109.5
Si52 C52 H52C 109.5
H52A C52 H52B 109.5
H52A C52 H52C 109.5
H52B C52 H52C 109.5
Si51 C53 H53A 109.5
Si51 C53 H53B 109.5
Si51 C53 H53C 109.5
H53A C53 H53B 109.5
H53A C53 H53C 109.5
H53B C53 H53C 109.5
Si3 C54 H54A 109.5
Si3 C54 H54B 109.5
Si3 C54 H54C 109.5
H54A C54 H54B 109.5
H54A C54 H54C 109.5
H54B C54 H54C 109.5
Si1 C55 H55A 109.5
Si1 C55 H55B 109.5
Si1 C55 H55C 109.5
H55A C55 H55B 109.5
H55A C55 H55C 109.5
H55B C55 H55C 109.5
C23 C56 H56 120.2
C66 C56 C23 119.7(10)
C66 C56 H56 120.2
C19 C57 H57 120.0
C65 C57 C19 120.0(11)
C65 C57 H57 120.0
C28 C60 C4 122.5(10)
C39 C60 C4 119.6(10)
C39 C60 C28 117.9(10)
C25 C61 H61 118.9
C41 C61 C25 122.2(11)
C41 C61 H61 118.9
F51 C62 S51 111.0(8)
F51 C62 F52 109.7(11)
F51 C62 F53 106.5(10)
F52 C62 S51 111.3(7)
F52 C62 F53 107.9(10)
F53 C62 S51 110.3(8)
Si3 C63 H63A 109.5
Si3 C63 H63B 109.5
Si3 C63 H63C 109.5
H63A C63 H63B 109.5
H63A C63 H63C 109.5
H63B C63 H63C 109.5
C48 C65 C57 119.1(10)
C48 C65 H65 120.4
C57 C65 H65 120.4
C42 C66 H66 119.6
C56 C66 C42 120.9(10)
C56 C66 H66 119.6
C11 C68 C50 120.4(10)
C11 C68 H68 119.8
C50 C68 H68 119.8
C11 C69 H69 119.5
C16 C69 C11 121.0(11)
C16 C69 H69 119.5
Si2 C70 H70A 109.5
Si2 C70 H70B 109.5
Si2 C70 H70C 109.5
H70A C70 H70B 109.5
H70A C70 H70C 109.5
H70B C70 H70C 109.5
F3 C71 S1 110.3(9)
F2 C71 S1 113.4(8)
F2 C71 F3 106.7(13)
F2 C71 F1 111.0(12)
F1 C71 S1 109.2(10)
F1 C71 F3 105.9(10)
Si51 C72 H72A 109.5
Si51 C72 H72B 109.5
Si51 C72 H72C 109.5
H72A C72 H72B 109.5
H72A C72 H72C 109.5
H72B C72 H72C 109.5
Si52 C77 H77A 109.5
Si52 C77 H77B 109.5
Si52 C77 H77C 109.5
H77A C77 H77B 109.5
H77A C77 H77C 109.5
H77B C77 H77C 109.5
Si53 N53 Hf51 124.0(5)
C13 N53 Hf51 121.2(7)
C13 N53 Si53 114.6(7)
C28 C777 H777 118.1
C28 C777 C888 123.7(10)
C888 C777 H777 118.1
C9 C888 C777 118.6(11)
C9 C888 H888 120.7
C777 C888 H888 120.7

loop_
_geom_bond_atom_site_label_1
_geom_bond_atom_site_label_2
_geom_bond_distance
Hf51 P51 2.654(2)
Hf51 O51 2.144(7)
Hf51 N51 2.082(8)
Hf51 N52 2.085(9)
Hf51 N53 2.074(9)
Hf1 P1 2.647(2)
Hf1 O1 2.143(7)
Hf1 N2 2.067(8)
Hf1 N1 2.080(9)
Hf1 N3 2.088(9)
P1 C8 1.809(10)
P1 C32 1.815(11)
P1 C51 1.831(11)
S51 O51 1.479(7)
S51 O52 1.410(10)
S51 O53 1.420(10)
S51 C62 1.819(11)
S1 O1 1.478(7)
S1 O2 1.417(10)
S1 O3 1.430(9)
S1 C71 1.830(13)
Si2 N2 1.769(8)
Si2 C22 1.864(12)
Si2 C37 1.876(12)
Si2 C70 1.871(12)
Si53 C432 1.855(11)
Si53 C30 1.861(13)
Si53 C44 1.855(13)
Si53 N53 1.754(9)
Si51 N52 1.749(9)
Si51 C20 1.886(13)
Si51 C53 1.868(11)
Si51 C72 1.865(11)
Si3 N3 1.756(9)
Si3 C5 1.854(12)
Si3 C54 1.863(12)
Si3 C63 1.886(14)
Si1 N1 1.756(9)
Si1 C12 1.863(13)
Si1 C34 1.849(11)
Si1 C55 1.868(13)
Si52 N51 1.738(9)
Si52 C36 1.872(12)
Si52 C52 1.860(14)
Si52 C77 1.855(14)
P51 C4 1.828(11)
P51 C10 1.805(13)
P51 C27 1.828(10)
F3 C71 1.334(15)
F51 C62 1.302(14)
F52 C62 1.311(13)
N2 C15 1.441(13)
N51 C26 1.432(14)
F53 C62 1.312(13)
F2 C71 1.280(17)
N1 C33 1.439(13)
F1 C71 1.320(14)
N3 C3 1.458(14)
N52 C28 1.434(14)
C2 H2 0.9500
C2 C24 1.407(16)
C2 C49 1.386(15)
C3 C6 1.385(15)
C3 C41 1.411(15)
C4 H4A 0.9900
C4 H4B 0.9900
C4 C60 1.506(16)
C5 H5A 0.9800
C5 H5B 0.9800
C5 H5C 0.9800
C6 H6 0.9500
C6 C47 1.379(16)
C8 H8A 0.9900
C8 H8B 0.9900
C8 C41 1.513(16)
C9 H9 0.9500
C9 C39 1.362(18)
C9 C888 1.376(18)
C10 H10A 0.9900
C10 H10B 0.9900
C10 C21 1.518(16)
C11 H11 0.9500
C11 C68 1.392(16)
C11 C69 1.403(16)
C12 H12A 0.9800
C12 H12B 0.9800
C12 H12C 0.9800
C13 C19 1.393(15)
C13 C21 1.405(14)
C13 N53 1.460(13)
C15 C40 1.378(15)
C15 C42 1.416(15)
C16 C26 1.429(15)
C16 C27 1.526(15)
C16 C69 1.402(16)
C432 H43A 0.9800
C432 H43B 0.9800
C432 H43C 0.9800
C19 H19 0.9500
C19 C57 1.387(16)
C20 H20A 0.9800
C20 H20B 0.9800
C20 H20C 0.9800
C21 C48 1.383(15)
C22 H22A 0.9800
C22 H22B 0.9800
C22 H22C 0.9800
C23 H23 0.9500
C23 C40 1.389(15)
C23 C56 1.396(16)
C24 H24 0.9500
C24 C31 1.367(17)
C25 H25 0.9500
C25 C47 1.395(17)
C25 C61 1.383(16)
C26 C50 1.413(15)
C27 H27A 0.9900
C27 H27B 0.9900
C28 C60 1.419(14)
C28 C777 1.368(16)
C30 H30A 0.9800
C30 H30B 0.9800
C30 H30C 0.9800
C31 H31 0.9500
C31 C45 1.405(15)
C32 H32A 0.9900
C32 H32B 0.9900
C32 C45 1.493(16)
C33 C45 1.419(14)
C33 C49 1.398(16)
C34 H34A 0.9800
C34 H34B 0.9800
C34 H34C 0.9800
C36 H36A 0.9800
C36 H36B 0.9800
C36 H36C 0.9800
C37 H37A 0.9800
C37 H37B 0.9800
C37 H37C 0.9800
C39 H39 0.9500
C39 C60 1.406(16)
C40 H40 0.9500
C41 C61 1.381(17)
C42 C51 1.505(14)
C42 C66 1.411(14)
C44 H44A 0.9800
C44 H44B 0.9800
C44 H44C 0.9800
C47 H47 0.9500
C48 H48 0.9500
C48 C65 1.359(18)
C49 H49 0.9500
C50 H50 0.9500
C50 C68 1.394(15)
C51 H51A 0.9900
C51 H51B 0.9900
C52 H52A 0.9800
C52 H52B 0.9800
C52 H52C 0.9800
C53 H53A 0.9800
C53 H53B 0.9800
C53 H53C 0.9800
C54 H54A 0.9800
C54 H54B 0.9800
C54 H54C 0.9800
C55 H55A 0.9800
C55 H55B 0.9800
C55 H55C 0.9800
C56 H56 0.9500
C56 C66 1.371(16)
C57 H57 0.9500
C57 C65 1.383(19)
C61 H61 0.9500
C63 H63A 0.9800
C63 H63B 0.9800
C63 H63C 0.9800
C65 H65 0.9500
C66 H66 0.9500
C68 H68 0.9500
C69 H69 0.9500
C70 H70A 0.9800
C70 H70B 0.9800
C70 H70C 0.9800
C72 H72A 0.9800
C72 H72B 0.9800
C72 H72C 0.9800
C77 H77A 0.9800
C77 H77B 0.9800
C77 H77C 0.9800
C777 H777 0.9500
C777 C888 1.382(17)
C888 H888 0.9500

loop_
_geom_torsion_atom_site_label_1
_geom_torsion_atom_site_label_2
_geom_torsion_atom_site_label_3
_geom_torsion_atom_site_label_4
_geom_torsion
Hf51 P51 C4 C60 44.9(8)
Hf51 P51 C10 C21 47.3(8)
Hf51 P51 C27 C16 48.0(8)
Hf51 N51 C26 C16 76.1(12)
Hf51 N51 C26 C50 -107.4(10)
Hf51 N52 C28 C60 70.2(12)
Hf51 N52 C28 C777 -109.5(11)
Hf1 P1 C8 C41 49.5(8)
Hf1 P1 C32 C45 46.9(8)
Hf1 P1 C51 C42 49.1(8)
Hf1 N2 C15 C40 -107.2(10)
Hf1 N2 C15 C42 72.7(11)
Hf1 N1 C33 C45 73.4(12)
Hf1 N1 C33 C49 -108.4(10)
Hf1 N3 C3 C6 -108.6(10)
Hf1 N3 C3 C41 75.5(11)
P1 C8 C41 C3 -60.5(11)
P1 C8 C41 C61 116.7(9)
P1 C32 C45 C31 121.4(9)
P1 C32 C45 C33 -56.8(12)
Si2 N2 C15 C40 77.1(11)
Si2 N2 C15 C42 -102.9(9)
Si51 N52 C28 C60 -102.5(11)
Si51 N52 C28 C777 77.9(12)
Si3 N3 C3 C6 78.0(11)
Si3 N3 C3 C41 -97.9(10)
Si1 N1 C33 C45 -100.3(10)
Si1 N1 C33 C49 77.9(11)
Si52 N51 C26 C16 -100.6(10)
Si52 N51 C26 C50 75.9(11)
P51 C4 C60 C28 -58.8(12)
P51 C4 C60 C39 122.2(10)
P51 C10 C21 C13 -58.2(12)
P51 C10 C21 C48 122.1(10)
O51 S51 C62 F51 66.4(9)
O51 S51 C62 F52 -56.1(10)
O51 S51 C62 F53 -175.7(8)
O1 S1 C71 F3 -64.6(10)
O1 S1 C71 F2 55.0(11)
O1 S1 C71 F1 179.4(9)
N2 C15 C40 C23 -177.2(10)
N2 C15 C42 C51 -0.7(15)
N2 C15 C42 C66 179.1(9)
O52 S51 O51 Hf51 -78.7(16)
O52 S51 C62 F51 -51.0(10)
O52 S51 C62 F52 -173.5(9)
O52 S51 C62 F53 66.9(10)
N51 C26 C50 C68 180.0(9)
O2 S1 O1 Hf1 -77.6(16)
O2 S1 C71 F3 178.3(9)
O2 S1 C71 F2 -62.0(12)
O2 S1 C71 F1 62.3(10)
O3 S1 O1 Hf1 60.4(17)
O3 S1 C71 F3 52.0(11)
O3 S1 C71 F2 171.6(11)
O3 S1 C71 F1 -64.0(10)
N1 C33 C45 C31 -179.1(10)
N1 C33 C45 C32 -0.9(16)
N1 C33 C49 C2 -179.1(10)
N3 C3 C6 C47 178.9(10)
N3 C3 C41 C8 0.4(15)
N3 C3 C41 C61 -176.8(9)
O53 S51 O51 Hf51 58.4(16)
O53 S51 C62 F51 -176.2(9)
O53 S51 C62 F52 61.3(10)
O53 S51 C62 F53 -58.4(10)
N52 C28 C60 C4 4.0(16)
N52 C28 C60 C39 -176.9(10)
N52 C28 C777 C888 -180.0(11)
C2 C24 C31 C45 0.8(17)
C3 C6 C47 C25 -0.1(17)
C3 C41 C61 C25 -4.5(16)
C4 P51 C10 C21 -74.9(8)
C4 P51 C27 C16 170.1(8)
C5 Si3 N3 Hf1 17.6(8)
C5 Si3 N3 C3 -169.4(8)
C6 C3 C41 C8 -175.5(10)
C6 C3 C41 C61 7.3(15)
C8 P1 C32 C45 -76.3(8)
C8 P1 C51 C42 170.5(7)
C8 C41 C61 C25 178.3(10)
C9 C39 C60 C4 176.3(12)
C9 C39 C60 C28 -2.7(18)
C10 P51 C4 C60 166.8(7)
C10 P51 C27 C16 -75.0(9)
C10 C21 C48 C65 178.3(11)
C12 Si1 N1 Hf1 138.0(6)
C12 Si1 N1 C33 -48.6(9)
C13 C19 C57 C65 -0.3(18)
C13 C21 C48 C65 -1.4(17)
C15 C42 C51 P1 -56.4(12)
C15 C42 C66 C56 -1.0(16)
C16 C26 C50 C68 -3.3(15)
C432 Si53 N53 Hf51 19.4(7)
C432 Si53 N53 C13 -166.6(7)
C19 C13 C21 C10 -178.3(10)
C19 C13 C21 C48 1.4(15)
C19 C13 N53 Hf51 -108.1(10)
C19 C13 N53 Si53 77.7(11)
C19 C57 C65 C48 0.4(19)
C20 Si51 N52 Hf51 138.9(6)
C20 Si51 N52 C28 -48.6(9)
C21 C13 C19 C57 -0.6(16)
C21 C13 N53 Hf51 72.7(12)
C21 C13 N53 Si53 -101.5(10)
C21 C48 C65 C57 0.5(18)
C22 Si2 N2 Hf1 13.5(7)
C22 Si2 N2 C15 -170.7(7)
C23 C56 C66 C42 1.0(17)
C24 C2 C49 C33 -1.1(17)
C24 C31 C45 C32 179.0(10)
C24 C31 C45 C33 -2.7(16)
C26 C16 C27 P51 -56.5(12)
C26 C16 C69 C11 -2.7(16)
C26 C50 C68 C11 0.5(16)
C27 P51 C4 C60 -77.8(8)
C27 P51 C10 C21 171.1(7)
C27 C16 C26 N51 -1.8(15)
C27 C16 C26 C50 -178.4(9)
C27 C16 C69 C11 -180.0(10)
C28 C777 C888 C9 -4(2)
C30 Si53 N53 Hf51 140.1(6)
C30 Si53 N53 C13 -45.9(9)
C32 P1 C8 C41 172.3(7)
C32 P1 C51 C42 -73.4(8)
C34 Si1 N1 Hf1 17.8(7)
C34 Si1 N1 C33 -168.8(8)
C36 Si52 N51 Hf51 10.5(8)
C36 Si52 N51 C26 -172.9(8)
C37 Si2 N2 Hf1 -105.7(6)
C37 Si2 N2 C15 70.1(8)
C39 C9 C888 C777 4(2)
C40 C15 C42 C51 179.2(10)
C40 C15 C42 C66 -0.9(15)
C40 C23 C56 C66 0.9(17)
C41 C3 C6 C47 -5.1(16)
C42 C15 C40 C23 2.8(16)
C44 Si53 N53 Hf51 -100.0(6)
C44 Si53 N53 C13 74.0(8)
C45 C33 C49 C2 -0.9(16)
C47 C25 C61 C41 -0.7(17)
C49 C2 C24 C31 1.1(17)
C49 C33 C45 C31 2.7(15)
C49 C33 C45 C32 -179.1(10)
C51 P1 C8 C41 -71.4(8)
C51 P1 C32 C45 169.1(7)
C51 C42 C66 C56 178.9(10)
C52 Si52 N51 Hf51 -106.7(8)
C52 Si52 N51 C26 69.9(10)
C53 Si51 N52 Hf51 19.7(8)
C53 Si51 N52 C28 -167.8(8)
C54 Si3 N3 Hf1 -101.6(7)
C54 Si3 N3 C3 71.4(9)
C55 Si1 N1 Hf1 -101.3(7)
C55 Si1 N1 C33 72.1(9)
C56 C23 C40 C15 -2.9(17)
C60 C28 C777 C888 0.4(19)
C61 C25 C47 C6 3.0(17)
C62 S51 O51 Hf51 169.9(14)
C63 Si3 N3 Hf1 137.7(8)
C63 Si3 N3 C3 -49.3(10)
C66 C42 C51 P1 123.7(9)
C68 C11 C69 C16 -0.2(16)
C69 C11 C68 C50 1.4(16)
C69 C16 C26 N51 -179.0(10)
C69 C16 C26 C50 4.4(15)
C69 C16 C27 P51 120.7(9)
C70 Si2 N2 Hf1 133.4(6)
C70 Si2 N2 C15 -50.9(8)
C71 S1 O1 Hf1 172.7(15)
C72 Si51 N52 Hf51 -101.3(6)
C72 Si51 N52 C28 71.2(9)
C77 Si52 N51 Hf51 131.6(9)
C77 Si52 N51 C26 -51.8(11)
N53 C13 C19 C57 -179.8(10)
N53 C13 C21 C10 0.9(16)
N53 C13 C21 C48 -179.4(10)
C777 C28 C60 C4 -176.3(11)
C777 C28 C60 C39 2.7(16)
C888 C9 C39 C60 0(2)

loop_
_cell_oxdiff_twin_id
_cell_oxdiff_twin_matrix_11
_cell_oxdiff_twin_matrix_12
_cell_oxdiff_twin_matrix_13
_cell_oxdiff_twin_matrix_21
_cell_oxdiff_twin_matrix_22
_cell_oxdiff_twin_matrix_23
_cell_oxdiff_twin_matrix_31
_cell_oxdiff_twin_matrix_32
_cell_oxdiff_twin_matrix_33
1 1.0000 0.0000 0.0000 0.0000 1.0000 0.0000 0.0000 0.0000 1.0000
2 0.9997 -0.0008 0.4967 -0.0021 -1.0003 -0.0003 0.0007 -0.0002 -0.9995

loop_
_diffrn_oxdiff_twin_id
_diffrn_oxdiff_twin_ratio
_diffrn_oxdiff_twin_reflns_isolated
_diffrn_oxdiff_twin_reflns_overlapped
1 0.5454 57086 86647
2 0.4546 57297 86647
